data_4342454
loop_
_publ_author_name
'Chamayou, Anne-Christine'
'Makhloufi, Gamall'
'Nafie, Laurence A.'
'Janiak, Christoph'
'L\"udeke, Steffen'

_publ_section_title
;
 Solvation-Induced Helicity Inversion of Pseudotetrahedral Chiral
 Copper(II) Complexes.
;
_journal_issue 5
_journal_name_full 'Inorganic chemistry'
_journal_page_first 2193
_journal_paper_doi 10.1021/ic502661u
_journal_volume 54
_journal_year 2015
_chemical_absolute_configuration rmad
_chemical_formula_moiety 'C60 H52 Br4 Cu2 N4 O4'
_chemical_formula_sum 'C60 H52 Br4 Cu2 N4 O4'
_chemical_formula_weight 1339.77
_chemical_name_systematic
;
\L-Bis{(S)-N-(1-(4-bromophenyl)ethyl)salicylaldiminato-
\k^2^N,O}copper(II)
;
_space_group_crystal_system monoclinic
_space_group_IT_number 5
_space_group_name_Hall 'C 2y'
_space_group_name_H-M_alt 'C 1 2 1'
_symmetry_space_group_name_Hall 'C 2y'
_symmetry_space_group_name_H-M 'C 1 2 1'
_atom_sites_solution_hydrogens geom
_audit_creation_method SHELXL-2013
_cell_angle_alpha 90
_cell_angle_beta 111.797(2)
_cell_angle_gamma 90
_cell_formula_units_Z 2
_cell_length_a 25.442(3)
_cell_length_b 11.4723(12)
_cell_length_c 9.9846(10)
_cell_measurement_reflns_used 8477
_cell_measurement_temperature 100(2)
_cell_measurement_theta_max 29.160
_cell_measurement_theta_min 2.197
_cell_volume 2705.9(5)
_computing_cell_refinement
; 
APEX2 (Bruker, 2013) 
SAINT (BRUKER, 2013) 
;
_computing_data_collection 'GIS (Bruker)'
_computing_data_reduction
; 
SAINT (Bruker, 2013) 
XPREP (Sheldrick, 2008) 
;
_computing_molecular_graphics 'DIAMOND (Crystal Impact, 2009)'
_computing_publication_material 'SHELXL-97 (Sheldrick, 2008)'
_computing_structure_refinement 'SHELXL-2013 (Sheldrick, 2013)'
_computing_structure_solution 'SHELXS-97 (Sheldrick, 2008)'
_diffrn_ambient_temperature 100(2)
_diffrn_measured_fraction_theta_full 0.998
_diffrn_measured_fraction_theta_max 0.994
_diffrn_measurement_device_type 'Bruker Kappa APEX-II CCD area detector'
_diffrn_measurement_method '\w scans'
_diffrn_radiation_monochromator 'multilayer mirror'
_diffrn_radiation_type MoK\a
_diffrn_radiation_wavelength 0.71073
_diffrn_reflns_av_R_equivalents 0.0292
_diffrn_reflns_av_unetI/netI 0.0533
_diffrn_reflns_Laue_measured_fraction_full 0.998
_diffrn_reflns_Laue_measured_fraction_max 0.994
_diffrn_reflns_limit_h_max 35
_diffrn_reflns_limit_h_min -34
_diffrn_reflns_limit_k_max 15
_diffrn_reflns_limit_k_min -15
_diffrn_reflns_limit_l_max 13
_diffrn_reflns_limit_l_min -13
_diffrn_reflns_number 16276
_diffrn_reflns_point_group_measured_fraction_full 0.990
_diffrn_reflns_point_group_measured_fraction_max 0.980
_diffrn_reflns_theta_full 25.242
_diffrn_reflns_theta_max 29.332
_diffrn_reflns_theta_min 1.724
_diffrn_source 'microfocus sealed tube'
_exptl_absorpt_coefficient_mu 3.791
_exptl_absorpt_correction_T_max 0.7458
_exptl_absorpt_correction_T_min 0.5551
_exptl_absorpt_correction_type multi-scan
_exptl_absorpt_process_details
; 
Sheldrick, G. M. (2012) SADABS. Bruker AXS Inc., 
Madison, Wisconsin, USA. 
;
_exptl_crystal_colour green
_exptl_crystal_density_diffrn 1.644
_exptl_crystal_density_method 'not measured'
_exptl_crystal_description block
_exptl_crystal_F_000 1340
_exptl_crystal_size_max 0.310
_exptl_crystal_size_mid 0.140
_exptl_crystal_size_min 0.055
_refine_diff_density_max 0.975
_refine_diff_density_min -0.824
_refine_diff_density_rms 0.102
_refine_ls_abs_structure_details
;
 Flack x determined using 2978 quotients [(I+)-(I-)]/[(I+)+(I-)]
 (Parsons and Flack (2004), Acta Cryst. A60, s61).
;
_refine_ls_abs_structure_Flack 0.006(4)
_refine_ls_extinction_method none
_refine_ls_goodness_of_fit_ref 1.026
_refine_ls_hydrogen_treatment constr
_refine_ls_matrix_type full
_refine_ls_number_parameters 336
_refine_ls_number_reflns 7290
_refine_ls_number_restraints 1
_refine_ls_restrained_S_all 1.026
_refine_ls_R_factor_all 0.0336
_refine_ls_R_factor_gt 0.0298
_refine_ls_shift/su_max 0.001
_refine_ls_shift/su_mean 0.000
_refine_ls_structure_factor_coef Fsqd
_refine_ls_weighting_details 'w=1/[\s^2^(Fo^2^)+(0.0279P)^2^] where P=(Fo^2^+2Fc^2^)/3'
_refine_ls_weighting_scheme calc
_refine_ls_wR_factor_gt 0.0705
_refine_ls_wR_factor_ref 0.0718
_reflns_Friedel_coverage 0.882
_reflns_Friedel_fraction_full 0.981
_reflns_Friedel_fraction_max 0.964
_reflns_number_gt 6741
_reflns_number_total 7290
_reflns_threshold_expression 'I > 2\s(I)'
_cod_data_source_file ic502661u_si_002.cif
_cod_data_source_block mo_GM_Chamayou_1Messung_0m
_cod_depositor_comments 'Adding full bibliography for 4342448--4342455.cif.'
_cod_database_code 4342454
_shelx_space_group_comment
;
The symmetry employed for this shelxl refinement is uniquely defined
by the following loop, which should always be used as a source of
symmetry information in preference to the above space-group names.
They are only intended as comments.
;
_shelx_estimated_absorpt_t_min 0.386
_shelx_estimated_absorpt_t_max 0.819
_shelxl_version_number 2013-4

loop_
_space_group_symop_operation_xyz
'x, y, z'
'-x, y, -z'
'x+1/2, y+1/2, z'
'-x+1/2, y+1/2, -z'

loop_
_atom_site_label
_atom_site_type_symbol
_atom_site_fract_x
_atom_site_fract_y
_atom_site_fract_z
_atom_site_U_iso_or_equiv
_atom_site_adp_type
_atom_site_occupancy
_atom_site_site_symmetry_order
_atom_site_calc_flag
_atom_site_refinement_flags_posn
_atom_site_refinement_flags_adp
Br1 Br 0.35124(2) 0.85522(4) 0.52115(4) 0.02944(11) Uani 1 1 d . .
O1 O 0.01718(11) 1.0160(2) 0.1624(3) 0.0189(5) Uani 1 1 d . .
C1 C 0.01018(15) 1.1225(3) 0.1976(4) 0.0157(7) Uani 1 1 d . .
Br2 Br 0.25333(2) 1.04904(4) 0.78605(4) 0.02639(10) Uani 1 1 d . .
O2 O 0.09990(12) 0.8955(2) -0.0469(3) 0.0192(5) Uani 1 1 d . .
C2 C -0.02992(15) 1.1434(4) 0.2631(4) 0.0196(7) Uani 1 1 d . .
H2 H -0.0501 1.0795 0.2813 0.023 Uiso 1 1 calc R U
Cu Cu 0.07047(2) 0.95717(4) 0.08724(4) 0.01435(9) Uani 1 1 d . .
N1 N 0.10503(13) 1.1134(3) 0.0886(3) 0.0155(6) Uani 1 1 d . .
N2 N 0.06668(13) 0.8010(3) 0.1728(3) 0.0159(6) Uani 1 1 d . .
C3 C -0.04017(16) 1.2540(4) 0.3009(4) 0.0234(8) Uani 1 1 d . .
H3 H -0.0668 1.2652 0.3459 0.028 Uiso 1 1 calc R U
C4 C -0.01181(16) 1.3503(4) 0.2738(4) 0.0247(8) Uani 1 1 d . .
H4 H -0.0194 1.4267 0.2985 0.030 Uiso 1 1 calc R U
C5 C 0.02725(16) 1.3324(3) 0.2107(4) 0.0219(8) Uani 1 1 d . .
H5 H 0.0460 1.3978 0.1905 0.026 Uiso 1 1 calc R U
C6 C 0.04044(15) 1.2203(3) 0.1753(4) 0.0169(7) Uani 1 1 d . .
C7 C 0.08605(15) 1.2095(3) 0.1225(4) 0.0162(7) Uani 1 1 d . .
H7 H 0.1039 1.2797 0.1116 0.019 Uiso 1 1 calc R U
C8 C 0.15605(16) 1.1167(3) 0.0504(4) 0.0175(7) Uani 1 1 d . .
H8 H 0.1467 1.0729 -0.0421 0.021 Uiso 1 1 calc R U
C22 C 0.07714(16) 0.7052(3) 0.1222(4) 0.0180(7) Uani 1 1 d . .
H22 H 0.0727 0.6357 0.1687 0.022 Uiso 1 1 calc R U
C9 C 0.17726(17) 1.2368(4) 0.0283(4) 0.0232(8) Uani 1 1 d . .
H9A H 0.1472 1.2781 -0.0483 0.035 Uiso 1 1 calc R U
H9B H 0.2102 1.2280 0.0008 0.035 Uiso 1 1 calc R U
H9C H 0.1880 1.2815 0.1181 0.035 Uiso 1 1 calc R U
C21 C 0.09500(15) 0.6916(3) 0.0015(4) 0.0160(7) Uani 1 1 d . .
C10 C 0.20266(14) 1.0493(3) 0.1659(4) 0.0157(6) Uani 1 1 d . .
C11 C 0.22755(15) 0.9524(4) 0.1306(4) 0.0194(7) Uani 1 1 d . .
H11 H 0.2146 0.9263 0.0334 0.023 Uiso 1 1 calc R U
C25 C 0.10258(15) 0.8628(3) 0.4238(4) 0.0165(7) Uani 1 1 d . .
C12 C 0.27125(17) 0.8929(3) 0.2359(4) 0.0212(8) Uani 1 1 d . .
H12 H 0.2878 0.8259 0.2117 0.025 Uiso 1 1 calc R U
C13 C 0.29020(15) 0.9334(3) 0.3769(4) 0.0194(7) Uani 1 1 d . .
C14 C 0.26607(15) 1.0297(3) 0.4160(4) 0.0195(7) Uani 1 1 d . .
H14 H 0.2795 1.0562 0.5131 0.023 Uiso 1 1 calc R U
C23 C 0.05430(16) 0.8003(3) 0.3080(4) 0.0175(7) Uani 1 1 d . .
H23 H 0.0194 0.8482 0.2890 0.021 Uiso 1 1 calc R U
C26 C 0.09348(15) 0.9650(4) 0.4883(4) 0.0191(7) Uani 1 1 d . .
H26 H 0.0563 0.9961 0.4594 0.023 Uiso 1 1 calc R U
C15 C 0.22196(15) 1.0859(3) 0.3101(4) 0.0173(7) Uani 1 1 d . .
H15 H 0.2044 1.1507 0.3356 0.021 Uiso 1 1 calc R U
C24 C 0.04326(18) 0.6805(3) 0.3598(4) 0.0234(8) Uani 1 1 d . .
H24A H 0.0111 0.6435 0.2841 0.035 Uiso 1 1 calc R U
H24B H 0.0346 0.6898 0.4470 0.035 Uiso 1 1 calc R U
H24C H 0.0770 0.6316 0.3815 0.035 Uiso 1 1 calc R U
C27 C 0.13826(17) 1.0221(3) 0.5949(4) 0.0209(8) Uani 1 1 d . .
H27 H 0.1319 1.0925 0.6365 0.025 Uiso 1 1 calc R U
C28 C 0.19178(16) 0.9747(3) 0.6385(4) 0.0189(7) Uani 1 1 d . .
C29 C 0.20221(17) 0.8726(4) 0.5769(4) 0.0221(8) Uani 1 1 d . .
H29 H 0.2393 0.8407 0.6080 0.026 Uiso 1 1 calc R U
C30 C 0.15772(17) 0.8184(3) 0.4697(4) 0.0216(8) Uani 1 1 d . .
H30 H 0.1647 0.7495 0.4262 0.026 Uiso 1 1 calc R U
C16 C 0.10650(15) 0.7871(3) -0.0736(4) 0.0152(7) Uani 1 1 d . .
C17 C 0.12741(17) 0.7610(3) -0.1842(4) 0.0210(7) Uani 1 1 d . .
H17 H 0.1354 0.8232 -0.2364 0.025 Uiso 1 1 calc R U
C18 C 0.13641(17) 0.6484(4) -0.2176(4) 0.0218(8) Uani 1 1 d . .
H18 H 0.1508 0.6345 -0.2913 0.026 Uiso 1 1 calc R U
C19 C 0.12458(16) 0.5538(4) -0.1444(4) 0.0225(7) Uani 1 1 d . .
H19 H 0.1304 0.4760 -0.1684 0.027 Uiso 1 1 calc R U
C20 C 0.10432(17) 0.5764(3) -0.0371(4) 0.0215(8) Uani 1 1 d . .
H20 H 0.0963 0.5128 0.0130 0.026 Uiso 1 1 calc R U

loop_
_atom_site_aniso_label
_atom_site_aniso_U_11
_atom_site_aniso_U_22
_atom_site_aniso_U_33
_atom_site_aniso_U_23
_atom_site_aniso_U_13
_atom_site_aniso_U_12
Br1 0.0255(2) 0.0395(2) 0.0224(2) 0.00779(18) 0.00773(15) 0.01077(18)
O1 0.0226(13) 0.0191(13) 0.0191(13) -0.0003(10) 0.0126(11) 0.0023(10)
C1 0.0178(16) 0.0202(17) 0.0080(15) 0.0000(13) 0.0036(13) 0.0013(14)
Br2 0.0298(2) 0.0323(2) 0.01703(18) -0.00544(17) 0.00863(15) -0.00291(17)
O2 0.0302(14) 0.0159(12) 0.0172(13) 0.0018(10) 0.0152(11) 0.0028(10)
C2 0.0206(17) 0.0242(19) 0.0156(17) 0.0012(15) 0.0088(14) 0.0012(15)
Cu 0.0194(2) 0.01406(19) 0.01281(19) 0.00051(17) 0.00967(15) 0.00021(17)
N1 0.0172(14) 0.0183(15) 0.0123(14) 0.0021(11) 0.0071(11) -0.0005(11)
N2 0.0210(15) 0.0175(15) 0.0119(14) 0.0019(11) 0.0092(12) -0.0015(11)
C3 0.0194(18) 0.032(2) 0.0188(18) -0.0044(17) 0.0070(15) 0.0061(17)
C4 0.0250(18) 0.0214(18) 0.026(2) -0.0048(17) 0.0077(15) 0.0060(16)
C5 0.0206(17) 0.0205(19) 0.0221(18) -0.0013(15) 0.0052(15) -0.0009(14)
C6 0.0187(17) 0.0215(18) 0.0088(15) 0.0007(13) 0.0029(13) 0.0025(13)
C7 0.0187(17) 0.0166(17) 0.0118(15) 0.0024(13) 0.0039(13) -0.0008(13)
C8 0.0206(17) 0.0194(17) 0.0155(17) 0.0024(14) 0.0102(14) 0.0009(13)
C22 0.0232(18) 0.0167(17) 0.0164(17) 0.0024(14) 0.0101(14) -0.0025(14)
C9 0.027(2) 0.0228(19) 0.0226(19) 0.0075(16) 0.0123(16) -0.0002(15)
C21 0.0194(16) 0.0162(16) 0.0134(16) 0.0001(13) 0.0071(13) -0.0014(13)
C10 0.0159(14) 0.0182(16) 0.0154(15) 0.0024(15) 0.0087(12) -0.0018(14)
C11 0.0217(16) 0.0246(17) 0.0141(15) -0.0005(16) 0.0091(13) -0.0011(16)
C25 0.0241(17) 0.0166(16) 0.0121(15) 0.0026(14) 0.0106(13) -0.0009(14)
C12 0.0248(19) 0.0227(19) 0.0204(18) 0.0005(15) 0.0133(15) 0.0036(15)
C13 0.0174(16) 0.024(2) 0.0176(17) 0.0043(14) 0.0072(13) 0.0007(14)
C14 0.0217(17) 0.0225(19) 0.0156(16) 0.0003(14) 0.0085(14) -0.0037(14)
C23 0.0220(18) 0.0189(17) 0.0150(17) 0.0018(14) 0.0108(14) -0.0009(14)
C26 0.0239(17) 0.0212(17) 0.0151(16) 0.0046(15) 0.0105(14) 0.0052(15)
C15 0.0220(17) 0.0159(16) 0.0165(17) -0.0014(14) 0.0098(14) -0.0004(13)
C24 0.034(2) 0.0212(18) 0.0221(19) 0.0026(15) 0.0186(17) -0.0037(16)
C27 0.034(2) 0.0176(19) 0.0154(17) -0.0002(14) 0.0134(15) 0.0009(15)
C28 0.0241(18) 0.021(2) 0.0129(16) -0.0003(14) 0.0089(14) -0.0052(14)
C29 0.0245(18) 0.0242(19) 0.0204(18) 0.0037(15) 0.0117(15) 0.0029(15)
C30 0.030(2) 0.0168(17) 0.0218(19) -0.0006(14) 0.0139(16) 0.0011(15)
C16 0.0161(16) 0.0183(17) 0.0121(16) 0.0024(13) 0.0062(13) 0.0009(13)
C17 0.031(2) 0.0196(18) 0.0200(18) 0.0026(15) 0.0178(16) 0.0012(15)
C18 0.029(2) 0.0240(19) 0.0176(18) -0.0008(15) 0.0147(15) 0.0018(16)
C19 0.0289(19) 0.0171(17) 0.0250(19) -0.0017(16) 0.0141(15) 0.0015(16)
C20 0.030(2) 0.0163(17) 0.0228(19) 0.0011(14) 0.0156(16) 0.0008(15)

loop_
_atom_type_symbol
_atom_type_description
_atom_type_scat_dispersion_real
_atom_type_scat_dispersion_imag
_atom_type_scat_source
C C 0.0033 0.0016 'International Tables Vol C Tables 4.2.6.8 and 6.1.1.4'
H H 0.0000 0.0000 'International Tables Vol C Tables 4.2.6.8 and 6.1.1.4'
N N 0.0061 0.0033 'International Tables Vol C Tables 4.2.6.8 and 6.1.1.4'
O O 0.0106 0.0060 'International Tables Vol C Tables 4.2.6.8 and 6.1.1.4'
Cu Cu 0.3201 1.2651 'International Tables Vol C Tables 4.2.6.8 and 6.1.1.4'
Br Br -0.2901 2.4595 'International Tables Vol C Tables 4.2.6.8 and 6.1.1.4'

loop_
_geom_angle_atom_site_label_1
_geom_angle_atom_site_label_2
_geom_angle_atom_site_label_3
_geom_angle
C1 O1 Cu 129.0(2)
O1 C1 C2 118.4(3)
O1 C1 C6 124.1(3)
C2 C1 C6 117.5(3)
C16 O2 Cu 128.2(2)
C3 C2 C1 121.5(4)
C3 C2 H2 119.3
C1 C2 H2 119.3
O2 Cu O1 159.63(12)
O2 Cu N1 92.93(12)
O1 Cu N1 93.16(12)
O2 Cu N2 93.54(12)
O1 Cu N2 89.73(12)
N1 Cu N2 153.16(13)
C7 N1 C8 119.4(3)
C7 N1 Cu 124.0(3)
C8 N1 Cu 116.5(2)
C22 N2 C23 119.8(3)
C22 N2 Cu 123.4(2)
C23 N2 Cu 116.7(2)
C2 C3 C4 120.7(4)
C2 C3 H3 119.6
C4 C3 H3 119.6
C5 C4 C3 118.9(4)
C5 C4 H4 120.6
C3 C4 H4 120.6
C4 C5 C6 122.2(4)
C4 C5 H5 118.9
C6 C5 H5 118.9
C5 C6 C1 119.1(3)
C5 C6 C7 117.9(3)
C1 C6 C7 122.9(3)
N1 C7 C6 126.4(3)
N1 C7 H7 116.8
C6 C7 H7 116.8
N1 C8 C10 107.6(3)
N1 C8 C9 116.8(3)
C10 C8 C9 110.5(3)
N1 C8 H8 107.2
C10 C8 H8 107.2
C9 C8 H8 107.2
N2 C22 C21 126.7(3)
N2 C22 H22 116.6
C21 C22 H22 116.6
C8 C9 H9A 109.5
C8 C9 H9B 109.5
H9A C9 H9B 109.5
C8 C9 H9C 109.5
H9A C9 H9C 109.5
H9B C9 H9C 109.5
C16 C21 C20 119.2(3)
C16 C21 C22 123.2(3)
C20 C21 C22 117.5(3)
C11 C10 C15 118.8(3)
C11 C10 C8 121.0(3)
C15 C10 C8 120.2(3)
C10 C11 C12 120.8(3)
C10 C11 H11 119.6
C12 C11 H11 119.6
C26 C25 C30 118.1(3)
C26 C25 C23 121.4(3)
C30 C25 C23 120.4(3)
C13 C12 C11 118.8(4)
C13 C12 H12 120.6
C11 C12 H12 120.6
C14 C13 C12 121.9(4)
C14 C13 Br1 118.9(3)
C12 C13 Br1 119.2(3)
C15 C14 C13 118.3(3)
C15 C14 H14 120.8
C13 C14 H14 120.8
N2 C23 C25 107.6(3)
N2 C23 C24 115.8(3)
C25 C23 C24 111.4(3)
N2 C23 H23 107.2
C25 C23 H23 107.2
C24 C23 H23 107.2
C25 C26 C27 121.0(3)
C25 C26 H26 119.5
C27 C26 H26 119.5
C14 C15 C10 121.4(3)
C14 C15 H15 119.3
C10 C15 H15 119.3
C23 C24 H24A 109.5
C23 C24 H24B 109.5
H24A C24 H24B 109.5
C23 C24 H24C 109.5
H24A C24 H24C 109.5
H24B C24 H24C 109.5
C28 C27 C26 119.1(3)
C28 C27 H27 120.5
C26 C27 H27 120.5
C27 C28 C29 121.3(4)
C27 C28 Br2 120.0(3)
C29 C28 Br2 118.7(3)
C30 C29 C28 119.0(4)
C30 C29 H29 120.5
C28 C29 H29 120.5
C29 C30 C25 121.5(4)
C29 C30 H30 119.3
C25 C30 H30 119.3
O2 C16 C21 124.4(3)
O2 C16 C17 118.4(3)
C21 C16 C17 117.2(3)
C18 C17 C16 122.0(4)
C18 C17 H17 119.0
C16 C17 H17 119.0
C17 C18 C19 120.9(3)
C17 C18 H18 119.6
C19 C18 H18 119.6
C20 C19 C18 118.3(4)
C20 C19 H19 120.8
C18 C19 H19 120.8
C19 C20 C21 122.4(4)
C19 C20 H20 118.8
C21 C20 H20 118.8

loop_
_geom_bond_atom_site_label_1
_geom_bond_atom_site_label_2
_geom_bond_distance
Br1 C13 1.905(4)
O1 C1 1.302(5)
O1 Cu 1.901(3)
C1 C2 1.422(5)
C1 C6 1.424(5)
Br2 C28 1.907(4)
O2 C16 1.296(4)
O2 Cu 1.897(3)
C2 C3 1.377(6)
C2 H2 0.9500
Cu N1 1.994(3)
Cu N2 2.003(3)
N1 C7 1.298(5)
N1 C8 1.483(5)
N2 C22 1.278(5)
N2 C23 1.496(5)
C3 C4 1.399(6)
C3 H3 0.9500
C4 C5 1.375(6)
C4 H4 0.9500
C5 C6 1.407(5)
C5 H5 0.9500
C6 C7 1.447(5)
C7 H7 0.9500
C8 C10 1.523(5)
C8 C9 1.526(5)
C8 H8 1.0000
C22 C21 1.446(5)
C22 H22 0.9500
C9 H9A 0.9800
C9 H9B 0.9800
C9 H9C 0.9800
C21 C16 1.418(5)
C21 C20 1.420(5)
C10 C11 1.388(5)
C10 C15 1.402(5)
C11 C12 1.392(5)
C11 H11 0.9500
C25 C26 1.398(5)
C25 C30 1.400(5)
C25 C23 1.518(5)
C12 C13 1.388(5)
C12 H12 0.9500
C13 C14 1.388(5)
C14 C15 1.383(5)
C14 H14 0.9500
C23 C24 1.531(5)
C23 H23 1.0000
C26 C27 1.400(5)
C26 H26 0.9500
C15 H15 0.9500
C24 H24A 0.9800
C24 H24B 0.9800
C24 H24C 0.9800
C27 C28 1.378(5)
C27 H27 0.9500
C28 C29 1.394(5)
C29 C30 1.383(6)
C29 H29 0.9500
C30 H30 0.9500
C16 C17 1.424(5)
C17 C18 1.374(6)
C17 H17 0.9500
C18 C19 1.403(6)
C18 H18 0.9500
C19 C20 1.375(5)
C19 H19 0.9500
C20 H20 0.9500

loop_
_geom_torsion_atom_site_label_1
_geom_torsion_atom_site_label_2
_geom_torsion_atom_site_label_3
_geom_torsion_atom_site_label_4
_geom_torsion
Cu O1 C1 C2 -174.9(2)
Cu O1 C1 C6 4.8(5)
O1 C1 C2 C3 -178.9(3)
C6 C1 C2 C3 1.4(5)
C16 O2 Cu O1 -91.8(4)
C16 O2 Cu N1 160.9(3)
C16 O2 Cu N2 7.0(3)
C1 C2 C3 C4 0.9(6)
C2 C3 C4 C5 -1.0(6)
C3 C4 C5 C6 -1.3(6)
C4 C5 C6 C1 3.6(6)
C4 C5 C6 C7 -174.0(4)
O1 C1 C6 C5 176.7(3)
C2 C1 C6 C5 -3.6(5)
O1 C1 C6 C7 -5.8(6)
C2 C1 C6 C7 173.9(3)
C8 N1 C7 C6 -173.7(3)
Cu N1 C7 C6 5.2(5)
C5 C6 C7 N1 177.9(4)
C1 C6 C7 N1 0.4(6)
C7 N1 C8 C10 114.6(4)
Cu N1 C8 C10 -64.3(3)
C7 N1 C8 C9 -10.3(5)
Cu N1 C8 C9 170.7(3)
C23 N2 C22 C21 -173.7(4)
Cu N2 C22 C21 2.3(6)
N2 C22 C21 C16 3.7(6)
N2 C22 C21 C20 -180.0(4)
N1 C8 C10 C11 120.5(4)
C9 C8 C10 C11 -110.9(4)
N1 C8 C10 C15 -60.8(4)
C9 C8 C10 C15 67.8(4)
C15 C10 C11 C12 -0.6(5)
C8 C10 C11 C12 178.2(3)
C10 C11 C12 C13 -1.0(6)
C11 C12 C13 C14 1.4(6)
C11 C12 C13 Br1 -178.4(3)
C12 C13 C14 C15 -0.1(6)
Br1 C13 C14 C15 179.7(3)
C22 N2 C23 C25 113.4(4)
Cu N2 C23 C25 -63.0(3)
C22 N2 C23 C24 -12.0(5)
Cu N2 C23 C24 171.6(3)
C26 C25 C23 N2 117.9(4)
C30 C25 C23 N2 -62.7(4)
C26 C25 C23 C24 -114.1(4)
C30 C25 C23 C24 65.4(4)
C30 C25 C26 C27 0.6(5)
C23 C25 C26 C27 -179.9(3)
C13 C14 C15 C10 -1.6(5)
C11 C10 C15 C14 1.9(5)
C8 C10 C15 C14 -176.8(3)
C25 C26 C27 C28 -1.5(5)
C26 C27 C28 C29 1.2(6)
C26 C27 C28 Br2 -178.8(3)
C27 C28 C29 C30 0.1(6)
Br2 C28 C29 C30 -179.9(3)
C28 C29 C30 C25 -1.0(6)
C26 C25 C30 C29 0.7(6)
C23 C25 C30 C29 -178.8(3)
Cu O2 C16 C21 -3.5(5)
Cu O2 C16 C17 177.4(3)
C20 C21 C16 O2 -179.5(4)
C22 C21 C16 O2 -3.2(6)
C20 C21 C16 C17 -0.4(5)
C22 C21 C16 C17 175.9(4)
O2 C16 C17 C18 179.0(4)
C21 C16 C17 C18 -0.2(6)
C16 C17 C18 C19 0.8(6)
C17 C18 C19 C20 -0.7(6)
C18 C19 C20 C21 0.1(6)
C16 C21 C20 C19 0.5(6)
C22 C21 C20 C19 -176.0(4)
